data_7126681
loop_
_publ_author_name
'Delmas, Luke C.'
'White, Andrew J. P.'
'Pugh, David'
'Evans, Arwyn'
'Isbell, Mark Antonin'
'Heng, Jerry Y. Y.'
'Lickiss, Paul D.'
'Davies, Robert P.'

_publ_section_title
;
 Stable metal-organic frameworks with low water affinity built from
 methyl-siloxane linkers.
;
_journal_issue 57
_journal_name_full 'Chemical communications (Cambridge, England)'
_journal_page_first 7905
_journal_page_last 7908
_journal_paper_doi 10.1039/d0cc01186j
_journal_volume 56
_journal_year 2020
_chemical_formula_moiety 'C30 H26 O9 Si2'
_chemical_formula_sum 'C30 H26 O9 Si2'
_chemical_formula_weight 586.69
_space_group_crystal_system triclinic
_space_group_IT_number 2
_space_group_name_Hall '-P 1'
_space_group_name_H-M_alt 'P -1'
_atom_sites_solution_hydrogens mixed
_audit_creation_method SHELXL-2016/4
_audit_update_record
;
2019-08-29 deposited with the CCDC.	2020-06-04 downloaded from the CCDC.
;
_cell_angle_alpha 83.396(4)
_cell_angle_beta 80.039(4)
_cell_angle_gamma 79.810(4)
_cell_formula_units_Z 3
_cell_length_a 9.1221(5)
_cell_length_b 10.3996(5)
_cell_length_c 24.2182(12)
_cell_measurement_reflns_used 2161
_cell_measurement_temperature 173.00(14)
_cell_measurement_theta_max 25.1750
_cell_measurement_theta_min 2.6010
_cell_volume 2218.7(2)
_computing_cell_refinement 'CrysAlisPro 1.171.38.43 (Rigaku OD, 2015)'
_computing_data_collection 'CrysAlisPro 1.171.38.43 (Rigaku OD, 2015)'
_computing_data_reduction 'CrysAlisPro 1.171.38.43 (Rigaku OD, 2015)'
_computing_molecular_graphics ORTEP-3
_computing_structure_refinement 'SHELXL-2016/4 (Sheldrick, 2016)'
_computing_structure_solution Olex-2
_diffrn_ambient_environment N~2~
_diffrn_ambient_temperature 173.00(14)
_diffrn_detector 'CCD plate'
_diffrn_detector_area_resol_mean 16.0382
_diffrn_detector_type Eos
_diffrn_measured_fraction_theta_full 0.985
_diffrn_measured_fraction_theta_max 0.795
_diffrn_measurement_device 'four-circle diffractometer'
_diffrn_measurement_device_type 'Xcalibur, Eos'
_diffrn_radiation_monochromator graphite
_diffrn_radiation_probe x-ray
_diffrn_radiation_type 'Mo K\a'
_diffrn_radiation_wavelength 0.71073
_diffrn_reflns_av_R_equivalents 0.0273
_diffrn_reflns_av_unetI/netI 0.0958
_diffrn_reflns_Laue_measured_fraction_full 0.985
_diffrn_reflns_Laue_measured_fraction_max 0.795
_diffrn_reflns_limit_h_max 11
_diffrn_reflns_limit_h_min -11
_diffrn_reflns_limit_k_max 11
_diffrn_reflns_limit_k_min -13
_diffrn_reflns_limit_l_max 29
_diffrn_reflns_limit_l_min -23
_diffrn_reflns_number 13006
_diffrn_reflns_point_group_measured_fraction_full 0.985
_diffrn_reflns_point_group_measured_fraction_max 0.795
_diffrn_reflns_theta_full 25.242
_diffrn_reflns_theta_max 28.285
_diffrn_reflns_theta_min 2.516
_diffrn_source 'fine-focus sealed X-ray tube'
_diffrn_source_type 'Enhance (Mo) X-ray Source'
_exptl_absorpt_coefficient_mu 0.172
_exptl_absorpt_correction_T_max 1.00000
_exptl_absorpt_correction_T_min 0.95543
_exptl_absorpt_correction_type multi-scan
_exptl_absorpt_process_details
;
CrysAlisPro 1.171.38.43 (Rigaku Oxford Diffraction, 2015)
Empirical absorption correction using spherical harmonics,
 implemented in SCALE3 ABSPACK scaling algorithm.
;
_exptl_crystal_colour colourless
_exptl_crystal_density_diffrn 1.317
_exptl_crystal_description block
_exptl_crystal_F_000 918
_exptl_crystal_size_max 0.250
_exptl_crystal_size_mid 0.100
_exptl_crystal_size_min 0.050
_refine_diff_density_max 0.733
_refine_diff_density_min -0.291
_refine_diff_density_rms 0.056
_refine_ls_extinction_method none
_refine_ls_goodness_of_fit_ref 1.013
_refine_ls_hydrogen_treatment mixed
_refine_ls_matrix_type full
_refine_ls_number_parameters 576
_refine_ls_number_reflns 8749
_refine_ls_number_restraints 8
_refine_ls_restrained_S_all 1.029
_refine_ls_R_factor_all 0.1515
_refine_ls_R_factor_gt 0.0727
_refine_ls_shift/su_max 0.036
_refine_ls_shift/su_mean 0.003
_refine_ls_structure_factor_coef Fsqd
_refine_ls_weighting_details 'w=1/[\s^2^(Fo^2^)+(0.0777P)^2^+0.3464P] where P=(Fo^2^+2Fc^2^)/3'
_refine_ls_weighting_scheme calc
_refine_ls_wR_factor_gt 0.1551
_refine_ls_wR_factor_ref 0.1972
_reflns_Friedel_coverage 0.000
_reflns_number_gt 4434
_reflns_number_total 8749
_reflns_threshold_expression 'I > 2\s(I)'
_cod_data_source_file d0cc01186j2.cif
_cod_data_source_block L-H4
_cod_depositor_comments 'Adding full bibliography for 7126681--7126683.cif.'
_cod_database_code 7126681
_shelx_shelxl_version_number 2016/4
_shelx_space_group_comment
;
The symmetry employed for this shelxl refinement is uniquely defined
by the following loop, which should always be used as a source of
symmetry information in preference to the above space-group names.
They are only intended as comments.
;
_shelx_estimated_absorpt_t_min 0.958
_shelx_estimated_absorpt_t_max 0.991
_oxdiff_exptl_absorpt_empirical_full_min 0.959
_oxdiff_exptl_absorpt_empirical_full_max 1.112
_oxdiff_exptl_absorpt_empirical_details
;
Empirical correction (ABSPACK) includes:
- Absorption correction using spherical harmonics
- Frame scaling
;

loop_
_space_group_symop_operation_xyz
'x, y, z'
'-x, -y, -z'

loop_
_atom_site_label
_atom_site_type_symbol
_atom_site_fract_x
_atom_site_fract_y
_atom_site_fract_z
_atom_site_U_iso_or_equiv
_atom_site_adp_type
_atom_site_occupancy
_atom_site_site_symmetry_order
_atom_site_calc_flag
_atom_site_refinement_flags_posn
_atom_site_refinement_flags_adp
_atom_site_refinement_flags_occupancy
_atom_site_disorder_assembly
_atom_site_disorder_group
C1 C 0.0364(5) 0.1640(4) 0.21378(16) 0.0468(10) Uani 1 1 d . . . . .
C2 C 0.0362(6) 0.0500(4) 0.18898(19) 0.0608(13) Uani 1 1 d . . . . .
H2 H 0.050240 0.052269 0.149108 0.073 Uiso 1 1 calc R U . . .
C3 C 0.0161(5) -0.0665(4) 0.22073(19) 0.0619(13) Uani 1 1 d . . . . .
H3 H 0.014550 -0.142262 0.202455 0.074 Uiso 1 1 calc R U . . .
C4 C -0.0016(5) -0.0741(4) 0.27872(18) 0.0515(11) Uani 1 1 d . . . . .
C5 C -0.0088(5) 0.0387(4) 0.30477(18) 0.0598(12) Uani 1 1 d . . . . .
H5 H -0.025715 0.036458 0.344664 0.072 Uiso 1 1 calc R U . . .
C6 C 0.0088(5) 0.1552(4) 0.27214(18) 0.0590(12) Uani 1 1 d . . . . .
H6 H 0.001678 0.232447 0.290576 0.071 Uiso 1 1 calc R U . . .
C7 C -0.0140(5) -0.2009(4) 0.31227(19) 0.0539(11) Uani 1 1 d . . . . .
C8 C 0.1433(5) 0.2844(3) 0.09708(16) 0.0447(10) Uani 1 1 d . . . . .
C9 C 0.2733(5) 0.1920(4) 0.08381(18) 0.0592(12) Uani 1 1 d . . . . .
H9 H 0.324257 0.148156 0.113386 0.071 Uiso 1 1 calc R U . . .
C10 C 0.3286(5) 0.1633(4) 0.03020(18) 0.0585(12) Uani 1 1 d . . . . .
H10 H 0.416203 0.099299 0.022824 0.070 Uiso 1 1 calc R U . . .
C11 C 0.2573(6) 0.2272(4) -0.01405(17) 0.0556(12) Uani 1 1 d . . . . .
C12 C 0.1276(6) 0.3170(4) -0.00146(19) 0.0716(15) Uani 1 1 d . . . . .
H12 H 0.075990 0.360000 -0.031017 0.086 Uiso 1 1 calc R U . . .
C13 C 0.0725(6) 0.3449(4) 0.05265(18) 0.0610(13) Uani 1 1 d . . . . .
H13 H -0.016543 0.407264 0.059960 0.073 Uiso 1 1 calc R U . . .
C14 C 0.3152(6) 0.1957(4) -0.07248(18) 0.0636(14) Uani 1 1 d . . . . .
C15 C -0.1016(5) 0.4454(4) 0.17809(19) 0.0641(13) Uani 1 1 d . . . . .
H15A H -0.135389 0.460675 0.217810 0.096 Uiso 1 1 calc R U . . .
H15B H -0.181156 0.414245 0.163267 0.096 Uiso 1 1 calc R U . . .
H15C H -0.079681 0.527503 0.156679 0.096 Uiso 1 1 calc R U . . .
C16 C 0.5012(5) 0.3665(4) 0.14302(19) 0.0577(12) Uani 1 1 d . . . . .
C17 C 0.5742(5) 0.2505(4) 0.16509(19) 0.0597(12) Uani 1 1 d . . . . .
H17 H 0.548219 0.224346 0.203944 0.072 Uiso 1 1 calc R U . . .
C18 C 0.6861(5) 0.1694(4) 0.1321(2) 0.0650(13) Uani 1 1 d . . . . .
H18 H 0.734130 0.089350 0.148682 0.078 Uiso 1 1 calc R U . . .
C19 C 0.7271(5) 0.2049(5) 0.0755(2) 0.0643(13) Uani 1 1 d . . . . .
C20 C 0.6592(6) 0.3223(5) 0.0527(2) 0.0841(17) Uani 1 1 d . . . . .
H20 H 0.687677 0.348429 0.013979 0.101 Uiso 1 1 calc R U . . .
C21 C 0.5477(6) 0.4046(5) 0.0859(2) 0.0779(16) Uani 1 1 d . . . . .
H21 H 0.503393 0.486657 0.069628 0.094 Uiso 1 1 calc R U . . .
C22 C 0.8435(6) 0.1155(5) 0.0409(2) 0.0700(14) Uani 1 1 d . . . . .
C23 C 0.3813(5) 0.4674(4) 0.25782(18) 0.0499(11) Uani 1 1 d . . . . .
C24 C 0.2951(6) 0.4148(5) 0.3051(2) 0.0741(15) Uani 1 1 d . . . . .
H24 H 0.215129 0.371678 0.300408 0.089 Uiso 1 1 calc R U . . .
C25 C 0.3220(6) 0.4233(5) 0.3589(2) 0.0754(15) Uani 1 1 d . . . . .
H25 H 0.259755 0.387064 0.390299 0.091 Uiso 1 1 calc R U . . .
C26 C 0.4371(5) 0.4832(4) 0.36756(19) 0.0514(11) Uani 1 1 d . . . . .
C27 C 0.5259(6) 0.5350(5) 0.3214(2) 0.0710(14) Uani 1 1 d . . . . .
H27 H 0.606413 0.576823 0.326662 0.085 Uiso 1 1 calc R U . . .
C28 C 0.4989(6) 0.5267(4) 0.2673(2) 0.0684(14) Uani 1 1 d . . . . .
H28 H 0.562157 0.562347 0.236066 0.082 Uiso 1 1 calc R U . . .
C29 C 0.4664(6) 0.4913(4) 0.4252(2) 0.0551(12) Uani 1 1 d . . . . .
C30 C 0.2820(6) 0.6268(4) 0.1519(2) 0.0807(16) Uani 1 1 d . . . . .
H30A H 0.270904 0.620072 0.112839 0.121 Uiso 1 1 calc R U . . .
H30B H 0.360096 0.680136 0.152467 0.121 Uiso 1 1 calc R U . . .
H30C H 0.186025 0.667958 0.172256 0.121 Uiso 1 1 calc R U . . .
C31 C 0.2714(4) 0.8494(4) 0.50980(16) 0.0426(10) Uani 1 1 d . . . . .
C32 C 0.2084(5) 0.7630(4) 0.48404(17) 0.0481(11) Uani 1 1 d . . . . .
H32 H 0.205830 0.777242 0.444739 0.058 Uiso 1 1 calc R U . . .
C33 C 0.1502(5) 0.6581(4) 0.51422(17) 0.0474(11) Uani 1 1 d . . . . .
H33 H 0.109612 0.600486 0.495422 0.057 Uiso 1 1 calc R U . . .
C34 C 0.1502(5) 0.6358(4) 0.57130(17) 0.0451(10) Uani 1 1 d . . . . .
C35 C 0.2110(5) 0.7205(4) 0.59822(17) 0.0529(11) Uani 1 1 d . . . . .
H35 H 0.211479 0.706045 0.637643 0.063 Uiso 1 1 calc R U . . .
C36 C 0.2701(5) 0.8246(4) 0.56820(17) 0.0519(11) Uani 1 1 d . . . . .
H36 H 0.311228 0.881243 0.587307 0.062 Uiso 1 1 calc R U . . .
C37 C 0.0958(5) 0.5203(4) 0.60441(19) 0.0501(11) Uani 1 1 d . . . . .
C38 C 0.4138(5) 0.9692(4) 0.39685(16) 0.0447(10) Uani 1 1 d . . . . .
C39 C 0.3346(6) 1.0308(5) 0.35464(19) 0.0741(15) Uani 1 1 d . . . . .
H39 H 0.246454 1.092716 0.364279 0.089 Uiso 1 1 calc R U . . .
C40 C 0.3798(6) 1.0051(5) 0.2987(2) 0.0776(16) Uani 1 1 d . . . . .
H40 H 0.321553 1.048451 0.271043 0.093 Uiso 1 1 calc R U . . .
C41 C 0.5062(5) 0.9187(4) 0.28298(17) 0.0508(11) Uani 1 1 d . . . . .
C42 C 0.5897(5) 0.8579(4) 0.32379(18) 0.0584(12) Uani 1 1 d . . . . .
H42 H 0.679822 0.798685 0.313485 0.070 Uiso 1 1 calc R U . . .
C43 C 0.5435(5) 0.8823(4) 0.37941(18) 0.0564(12) Uani 1 1 d . . . . .
H43 H 0.602382 0.838316 0.406750 0.068 Uiso 1 1 calc R U . . .
C44 C 0.5542(6) 0.8869(4) 0.22416(18) 0.0547(12) Uani 1 1 d . . . . .
C45 C 0.2129(6) 1.1434(4) 0.48410(19) 0.0708(14) Uani 1 1 d . . . . .
H45A H 0.175576 1.146724 0.524447 0.106 Uiso 1 1 calc R U . . .
H45B H 0.128518 1.142454 0.464098 0.106 Uiso 1 1 calc R U . . .
H45C H 0.260604 1.220537 0.469860 0.106 Uiso 1 1 calc R U . . .
O1 O 0.1997(3) 0.3742(3) 0.19696(12) 0.0582(8) Uani 1 1 d . . . . .
O2 O -0.0091(4) -0.2998(3) 0.28476(13) 0.0669(10) Uani 1 1 d . . . . .
O3 O -0.0271(4) -0.2073(3) 0.36505(13) 0.0704(9) Uani 1 1 d . . . . .
O4 O 0.2438(5) 0.2575(3) -0.11043(14) 0.0946(12) Uani 1 1 d . U . . .
H4 H 0.285526 0.232293 -0.141926 0.142 Uiso 1 1 calc R U . . .
O5 O 0.4289(4) 0.1079(3) -0.08283(12) 0.0711(10) Uani 1 1 d . . . . .
O6 O 0.9146(4) 0.0154(3) 0.06404(14) 0.0810(11) Uani 1 1 d . . . . .
O7 O 0.8624(4) 0.1480(4) -0.01224(16) 0.0925(12) Uani 1 1 d D . . . .
O8 O 0.4002(4) 0.4213(3) 0.46466(15) 0.0694(9) Uani 1 1 d D . . . .
O9 O 0.5542(4) 0.5671(3) 0.43219(13) 0.0657(9) Uani 1 1 d . . . . .
O10 O 0.500000 1.000000 0.500000 0.0673(13) Uani 1 2 d S . P . .
O11 O 0.0644(4) 0.4335(3) 0.57696(13) 0.0664(9) Uani 1 1 d . . . . .
H11 H 0.059951 0.363536 0.597858 0.100 Uiso 1 1 calc R U . . .
O12 O 0.0848(4) 0.5107(3) 0.65735(12) 0.0588(8) Uani 1 1 d . . . . .
O13 O 0.6727(4) 0.8073(3) 0.21230(13) 0.0767(10) Uani 1 1 d . . . . .
O14 O 0.4707(4) 0.9393(3) 0.18821(15) 0.0760(11) Uani 1 1 d . . . . .
SI1 Si 0.07050(14) 0.32074(10) 0.17155(5) 0.0461(3) Uani 1 1 d . . . . .
SI2 Si 0.33739(15) 0.45958(12) 0.18633(5) 0.0561(4) Uani 1 1 d . . . . .
SI3 Si 0.35232(14) 0.99347(11) 0.47264(5) 0.0462(3) Uani 1 1 d . . . . .
H1A H -0.044(7) -0.372(6) 0.305(2) 0.12(2) Uiso 1 1 d . . . . .
H1C H 0.922(4) 0.088(3) -0.0341(16) 0.078(15) Uiso 1 1 d D . . . .
H1D H 0.408(7) 0.434(5) 0.5003(10) 0.14(3) Uiso 1 1 d D . . . .
H1F H 0.499(7) 0.926(5) 0.154(3) 0.12(2) Uiso 1 1 d . . . . .

loop_
_atom_site_aniso_label
_atom_site_aniso_U_11
_atom_site_aniso_U_22
_atom_site_aniso_U_33
_atom_site_aniso_U_23
_atom_site_aniso_U_13
_atom_site_aniso_U_12
C1 0.050(3) 0.059(2) 0.031(2) -0.0084(19) -0.006(2) -0.004(2)
C2 0.089(4) 0.054(3) 0.039(3) -0.006(2) -0.019(3) 0.001(2)
C3 0.080(4) 0.056(3) 0.049(3) -0.016(2) -0.016(3) 0.002(2)
C4 0.055(3) 0.055(3) 0.043(3) -0.010(2) -0.005(2) -0.002(2)
C5 0.077(4) 0.069(3) 0.034(3) -0.011(2) 0.001(2) -0.017(3)
C6 0.072(3) 0.059(3) 0.045(3) -0.015(2) 0.005(2) -0.015(2)
C7 0.055(3) 0.057(3) 0.046(3) -0.006(2) -0.002(2) -0.006(2)
C8 0.054(3) 0.045(2) 0.037(2) -0.0090(18) -0.008(2) -0.008(2)
C9 0.063(3) 0.074(3) 0.040(3) -0.015(2) -0.017(2) 0.006(2)
C10 0.064(3) 0.069(3) 0.040(3) -0.019(2) -0.007(2) 0.006(2)
C11 0.085(4) 0.048(2) 0.029(2) -0.0038(19) -0.001(2) -0.005(2)
C12 0.106(4) 0.060(3) 0.037(3) 0.000(2) -0.010(3) 0.016(3)
C13 0.082(4) 0.051(2) 0.042(3) -0.006(2) -0.011(3) 0.013(2)
C14 0.095(4) 0.055(3) 0.034(3) 0.003(2) -0.006(3) -0.004(3)
C15 0.061(3) 0.066(3) 0.058(3) -0.012(2) 0.000(2) 0.005(2)
C16 0.054(3) 0.078(3) 0.043(3) -0.020(2) -0.006(2) -0.008(2)
C17 0.058(3) 0.069(3) 0.048(3) -0.016(2) -0.002(2) 0.002(2)
C18 0.060(3) 0.073(3) 0.060(3) -0.020(2) -0.008(3) 0.000(3)
C19 0.058(3) 0.082(3) 0.049(3) -0.019(3) -0.006(3) 0.005(3)
C20 0.082(4) 0.118(4) 0.040(3) -0.015(3) 0.002(3) 0.013(3)
C21 0.071(4) 0.096(4) 0.054(3) -0.018(3) 0.002(3) 0.017(3)
C22 0.065(4) 0.088(4) 0.055(4) -0.029(3) -0.003(3) 0.002(3)
C23 0.046(3) 0.057(2) 0.049(3) -0.022(2) -0.003(2) -0.007(2)
C24 0.071(4) 0.115(4) 0.050(3) -0.016(3) -0.009(3) -0.044(3)
C25 0.070(4) 0.117(4) 0.045(3) -0.009(3) -0.002(3) -0.036(3)
C26 0.049(3) 0.062(3) 0.045(3) -0.021(2) -0.005(2) -0.005(2)
C27 0.072(4) 0.089(3) 0.065(4) -0.026(3) -0.017(3) -0.028(3)
C28 0.070(4) 0.086(3) 0.055(3) -0.020(3) 0.002(3) -0.029(3)
C29 0.054(3) 0.056(3) 0.054(3) -0.017(2) -0.010(3) 0.003(2)
C30 0.086(4) 0.078(3) 0.068(4) -0.007(3) 0.002(3) -0.001(3)
C31 0.038(2) 0.056(2) 0.033(2) -0.0115(18) -0.0003(19) -0.0054(19)
C32 0.051(3) 0.061(3) 0.031(2) -0.0048(19) -0.008(2) -0.006(2)
C33 0.052(3) 0.049(2) 0.045(3) -0.0081(19) -0.014(2) -0.010(2)
C34 0.049(3) 0.050(2) 0.035(2) -0.0063(18) -0.002(2) -0.008(2)
C35 0.067(3) 0.063(3) 0.029(2) -0.008(2) 0.000(2) -0.016(2)
C36 0.062(3) 0.059(3) 0.038(3) -0.015(2) -0.003(2) -0.017(2)
C37 0.048(3) 0.053(3) 0.048(3) -0.008(2) -0.005(2) -0.005(2)
C38 0.044(3) 0.062(3) 0.028(2) 0.0019(18) -0.004(2) -0.014(2)
C39 0.070(4) 0.103(4) 0.037(3) -0.014(3) -0.009(3) 0.023(3)
C40 0.080(4) 0.105(4) 0.038(3) -0.004(3) -0.016(3) 0.019(3)
C41 0.054(3) 0.061(3) 0.032(2) -0.0018(19) 0.003(2) -0.006(2)
C42 0.053(3) 0.071(3) 0.043(3) -0.009(2) 0.002(2) 0.003(2)
C43 0.057(3) 0.072(3) 0.036(3) -0.003(2) -0.009(2) 0.003(2)
C44 0.068(3) 0.063(3) 0.031(3) 0.000(2) -0.003(2) -0.012(3)
C45 0.082(4) 0.071(3) 0.049(3) -0.010(2) 0.014(3) -0.006(3)
O1 0.053(2) 0.0810(19) 0.0440(18) -0.0204(15) -0.0019(15) -0.0153(16)
O2 0.094(3) 0.0525(19) 0.048(2) -0.0013(16) 0.0012(18) -0.0094(18)
O3 0.095(3) 0.080(2) 0.039(2) -0.0016(15) -0.0074(18) -0.0259(19)
O4 0.137(3) 0.081(2) 0.042(2) 0.0022(16) -0.004(2) 0.031(2)
O5 0.084(3) 0.080(2) 0.0395(19) -0.0135(16) -0.0034(17) 0.0112(19)
O6 0.074(3) 0.097(3) 0.065(2) -0.032(2) -0.004(2) 0.017(2)
O7 0.092(3) 0.116(3) 0.056(3) -0.033(2) 0.000(2) 0.025(2)
O8 0.084(3) 0.084(2) 0.046(2) -0.0199(18) -0.012(2) -0.0179(19)
O9 0.071(2) 0.0715(19) 0.062(2) -0.0237(16) -0.0190(18) -0.0109(17)
O10 0.062(3) 0.116(3) 0.034(2) -0.001(2) -0.006(2) -0.044(3)
O11 0.094(3) 0.0605(18) 0.054(2) 0.0009(15) -0.023(2) -0.0285(19)
O12 0.075(2) 0.0648(18) 0.0370(18) -0.0068(14) 0.0019(16) -0.0210(16)
O13 0.080(3) 0.092(2) 0.044(2) -0.0103(17) 0.0031(18) 0.014(2)
O14 0.092(3) 0.098(2) 0.030(2) -0.0094(18) -0.006(2) 0.007(2)
SI1 0.0480(8) 0.0541(7) 0.0354(7) -0.0124(5) -0.0038(6) -0.0033(6)
SI2 0.0539(9) 0.0711(8) 0.0434(8) -0.0205(6) 0.0003(6) -0.0082(6)
SI3 0.0455(8) 0.0633(7) 0.0303(7) -0.0055(5) -0.0016(5) -0.0137(6)

loop_
_atom_type_symbol
_atom_type_description
_atom_type_scat_dispersion_real
_atom_type_scat_dispersion_imag
_atom_type_scat_source
C C 0.0033 0.0016 'International Tables Vol C Tables 4.2.6.8 and 6.1.1.4'
H H 0.0000 0.0000 'International Tables Vol C Tables 4.2.6.8 and 6.1.1.4'
O O 0.0106 0.0060 'International Tables Vol C Tables 4.2.6.8 and 6.1.1.4'
Si Si 0.0817 0.0704 'International Tables Vol C Tables 4.2.6.8 and 6.1.1.4'

loop_
_geom_angle_atom_site_label_1
_geom_angle_atom_site_label_2
_geom_angle_atom_site_label_3
_geom_angle
_geom_angle_site_symmetry_1
_geom_angle_site_symmetry_3
_geom_angle_publ_flag
C6 C1 C2 116.1(4) . . ?
C6 C1 SI1 121.5(3) . . ?
C2 C1 SI1 122.4(3) . . ?
C3 C2 C1 121.8(4) . . ?
C3 C2 H2 119.1 . . ?
C1 C2 H2 119.1 . . ?
C4 C3 C2 120.7(4) . . ?
C4 C3 H3 119.7 . . ?
C2 C3 H3 119.7 . . ?
C3 C4 C5 118.9(4) . . ?
C3 C4 C7 120.4(4) . . ?
C5 C4 C7 120.7(4) . . ?
C4 C5 C6 119.4(4) . . ?
C4 C5 H5 120.3 . . ?
C6 C5 H5 120.3 . . ?
C5 C6 C1 122.9(4) . . ?
C5 C6 H6 118.5 . . ?
C1 C6 H6 118.6 . . ?
O3 C7 O2 123.6(4) . . ?
O3 C7 C4 119.9(4) . . ?
O2 C7 C4 116.5(4) . . ?
C13 C8 C9 116.7(4) . . ?
C13 C8 SI1 122.4(3) . . ?
C9 C8 SI1 120.9(3) . . ?
C10 C9 C8 122.2(4) . . ?
C10 C9 H9 118.9 . . ?
C8 C9 H9 118.9 . . ?
C9 C10 C11 120.1(4) . . ?
C9 C10 H10 119.9 . . ?
C11 C10 H10 119.9 . . ?
C12 C11 C10 118.2(4) . . ?
C12 C11 C14 121.0(4) . . ?
C10 C11 C14 120.7(4) . . ?
C13 C12 C11 121.2(4) . . ?
C13 C12 H12 119.4 . . ?
C11 C12 H12 119.4 . . ?
C12 C13 C8 121.5(4) . . ?
C12 C13 H13 119.2 . . ?
C8 C13 H13 119.2 . . ?
O5 C14 O4 122.8(4) . . ?
O5 C14 C11 120.2(4) . . ?
O4 C14 C11 117.0(5) . . ?
SI1 C15 H15A 109.5 . . ?
SI1 C15 H15B 109.5 . . ?
H15A C15 H15B 109.5 . . ?
SI1 C15 H15C 109.5 . . ?
H15A C15 H15C 109.5 . . ?
H15B C15 H15C 109.5 . . ?
C17 C16 C21 117.3(4) . . ?
C17 C16 SI2 120.0(4) . . ?
C21 C16 SI2 122.5(4) . . ?
C16 C17 C18 121.9(5) . . ?
C16 C17 H17 119.0 . . ?
C18 C17 H17 119.0 . . ?
C19 C18 C17 120.5(4) . . ?
C19 C18 H18 119.7 . . ?
C17 C18 H18 119.7 . . ?
C20 C19 C18 118.8(4) . . ?
C20 C19 C22 121.5(5) . . ?
C18 C19 C22 119.6(5) . . ?
C19 C20 C21 120.8(5) . . ?
C19 C20 H20 119.6 . . ?
C21 C20 H20 119.6 . . ?
C16 C21 C20 120.6(5) . . ?
C16 C21 H21 119.7 . . ?
C20 C21 H21 119.7 . . ?
O6 C22 O7 124.3(5) . . ?
O6 C22 C19 120.0(5) . . ?
O7 C22 C19 115.7(5) . . ?
C24 C23 C28 116.4(4) . . ?
C24 C23 SI2 120.8(3) . . ?
C28 C23 SI2 122.8(4) . . ?
C25 C24 C23 122.0(5) . . ?
C25 C24 H24 119.0 . . ?
C23 C24 H24 119.0 . . ?
C26 C25 C24 120.9(5) . . ?
C26 C25 H25 119.6 . . ?
C24 C25 H25 119.6 . . ?
C25 C26 C27 118.6(4) . . ?
C25 C26 C29 120.7(5) . . ?
C27 C26 C29 120.7(4) . . ?
C26 C27 C28 120.7(5) . . ?
C26 C27 H27 119.7 . . ?
C28 C27 H27 119.7 . . ?
C27 C28 C23 121.5(5) . . ?
C27 C28 H28 119.3 . . ?
C23 C28 H28 119.3 . . ?
O9 C29 O8 124.2(4) . . ?
O9 C29 C26 118.6(5) . . ?
O8 C29 C26 117.2(4) . . ?
SI2 C30 H30A 109.5 . . ?
SI2 C30 H30B 109.5 . . ?
H30A C30 H30B 109.5 . . ?
SI2 C30 H30C 109.5 . . ?
H30A C30 H30C 109.5 . . ?
H30B C30 H30C 109.5 . . ?
C32 C31 C36 116.6(4) . . ?
C32 C31 SI3 124.7(3) . . ?
C36 C31 SI3 118.6(3) . . ?
C33 C32 C31 121.7(4) . . ?
C33 C32 H32 119.2 . . ?
C31 C32 H32 119.2 . . ?
C34 C33 C32 120.7(4) . . ?
C34 C33 H33 119.7 . . ?
C32 C33 H33 119.7 . . ?
C33 C34 C35 119.0(4) . . ?
C33 C34 C37 122.0(4) . . ?
C35 C34 C37 118.9(4) . . ?
C36 C35 C34 120.5(4) . . ?
C36 C35 H35 119.8 . . ?
C34 C35 H35 119.8 . . ?
C35 C36 C31 121.5(4) . . ?
C35 C36 H36 119.2 . . ?
C31 C36 H36 119.2 . . ?
O12 C37 O11 123.5(4) . . ?
O12 C37 C34 119.4(4) . . ?
O11 C37 C34 117.1(4) . . ?
C39 C38 C43 115.7(4) . . ?
C39 C38 SI3 123.8(3) . . ?
C43 C38 SI3 120.5(3) . . ?
C38 C39 C40 122.2(4) . . ?
C38 C39 H39 118.9 . . ?
C40 C39 H39 118.9 . . ?
C41 C40 C39 120.8(4) . . ?
C41 C40 H40 119.6 . . ?
C39 C40 H40 119.6 . . ?
C40 C41 C42 118.5(4) . . ?
C40 C41 C44 121.8(4) . . ?
C42 C41 C44 119.7(4) . . ?
C43 C42 C41 120.6(4) . . ?
C43 C42 H42 119.7 . . ?
C41 C42 H42 119.7 . . ?
C42 C43 C38 122.2(4) . . ?
C42 C43 H43 118.9 . . ?
C38 C43 H43 118.9 . . ?
O13 C44 O14 123.2(4) . . ?
O13 C44 C41 118.8(4) . . ?
O14 C44 C41 118.0(4) . . ?
SI3 C45 H45A 109.5 . . ?
SI3 C45 H45B 109.5 . . ?
H45A C45 H45B 109.5 . . ?
SI3 C45 H45C 109.5 . . ?
H45A C45 H45C 109.5 . . ?
H45B C45 H45C 109.5 . . ?
SI1 O1 SI2 148.2(2) . . ?
C7 O2 H1A 116(4) . . ?
C14 O4 H4 109.5 . . ?
C22 O7 H1C 116(3) . . ?
C29 O8 H1D 117(4) . . ?
SI3 O10 SI3 180.00(7) . 2_676 ?
C37 O11 H11 109.5 . . ?
C44 O14 H1F 119(4) . . ?
O1 SI1 C15 108.44(18) . . ?
O1 SI1 C1 107.05(16) . . ?
C15 SI1 C1 111.2(2) . . ?
O1 SI1 C8 109.03(18) . . ?
C15 SI1 C8 112.66(19) . . ?
C1 SI1 C8 108.33(17) . . ?
O1 SI2 C23 104.18(19) . . ?
O1 SI2 C16 107.95(18) . . ?
C23 SI2 C16 109.8(2) . . ?
O1 SI2 C30 111.9(2) . . ?
C23 SI2 C30 111.4(2) . . ?
C16 SI2 C30 111.3(2) . . ?
O10 SI3 C45 110.17(17) . . ?
O10 SI3 C38 108.03(14) . . ?
C45 SI3 C38 112.51(19) . . ?
O10 SI3 C31 106.42(13) . . ?
C45 SI3 C31 109.3(2) . . ?
C38 SI3 C31 110.21(17) . . ?

loop_
_geom_bond_atom_site_label_1
_geom_bond_atom_site_label_2
_geom_bond_distance
_geom_bond_site_symmetry_2
_geom_bond_publ_flag
C1 C6 1.387(5) . ?
C1 C2 1.389(5) . ?
C1 SI1 1.867(4) . ?
C2 C3 1.382(6) . ?
C2 H2 0.9500 . ?
C3 C4 1.380(6) . ?
C3 H3 0.9500 . ?
C4 C5 1.381(5) . ?
C4 C7 1.478(6) . ?
C5 C6 1.387(6) . ?
C5 H5 0.9500 . ?
C6 H6 0.9500 . ?
C7 O3 1.258(5) . ?
C7 O2 1.278(5) . ?
C8 C13 1.383(5) . ?
C8 C9 1.402(6) . ?
C8 SI1 1.868(4) . ?
C9 C10 1.356(6) . ?
C9 H9 0.9500 . ?
C10 C11 1.392(6) . ?
C10 H10 0.9500 . ?
C11 C12 1.384(6) . ?
C11 C14 1.475(6) . ?
C12 C13 1.364(6) . ?
C12 H12 0.9500 . ?
C13 H13 0.9500 . ?
C14 O5 1.265(5) . ?
C14 O4 1.267(5) . ?
C15 SI1 1.847(4) . ?
C15 H15A 0.9800 . ?
C15 H15B 0.9800 . ?
C15 H15C 0.9800 . ?
C16 C17 1.369(6) . ?
C16 C21 1.407(6) . ?
C16 SI2 1.857(5) . ?
C17 C18 1.401(6) . ?
C17 H17 0.9500 . ?
C18 C19 1.381(6) . ?
C18 H18 0.9500 . ?
C19 C20 1.369(6) . ?
C19 C22 1.489(6) . ?
C20 C21 1.408(6) . ?
C20 H20 0.9500 . ?
C21 H21 0.9500 . ?
C22 O6 1.254(6) . ?
C22 O7 1.281(6) . ?
C23 C24 1.388(6) . ?
C23 C28 1.392(6) . ?
C23 SI2 1.857(4) . ?
C24 C25 1.382(6) . ?
C24 H24 0.9500 . ?
C25 C26 1.369(6) . ?
C25 H25 0.9500 . ?
C26 C27 1.377(6) . ?
C26 C29 1.481(6) . ?
C27 C28 1.390(6) . ?
C27 H27 0.9500 . ?
C28 H28 0.9500 . ?
C29 O9 1.262(5) . ?
C29 O8 1.266(5) . ?
C30 SI2 1.864(5) . ?
C30 H30A 0.9800 . ?
C30 H30B 0.9800 . ?
C30 H30C 0.9800 . ?
C31 C32 1.400(5) . ?
C31 C36 1.407(5) . ?
C31 SI3 1.858(4) . ?
C32 C33 1.377(5) . ?
C32 H32 0.9500 . ?
C33 C34 1.375(5) . ?
C33 H33 0.9500 . ?
C34 C35 1.392(5) . ?
C34 C37 1.478(6) . ?
C35 C36 1.372(5) . ?
C35 H35 0.9500 . ?
C36 H36 0.9500 . ?
C37 O12 1.262(5) . ?
C37 O11 1.278(5) . ?
C38 C39 1.385(5) . ?
C38 C43 1.390(6) . ?
C38 SI3 1.857(4) . ?
C39 C40 1.389(6) . ?
C39 H39 0.9500 . ?
C40 C41 1.357(6) . ?
C40 H40 0.9500 . ?
C41 C42 1.379(6) . ?
C41 C44 1.474(6) . ?
C42 C43 1.379(5) . ?
C42 H42 0.9500 . ?
C43 H43 0.9500 . ?
C44 O13 1.251(5) . ?
C44 O14 1.269(5) . ?
C45 SI3 1.844(4) . ?
C45 H45A 0.9800 . ?
C45 H45B 0.9800 . ?
C45 H45C 0.9800 . ?
O1 SI1 1.624(3) . ?
O1 SI2 1.632(3) . ?
O2 H1A 0.92(6) . ?
O4 H4 0.8400 . ?
O7 H1C 0.909(10) . ?
O8 H1D 0.904(10) . ?
O10 SI3 1.6155(12) . ?
O10 SI3 1.6155(12) 2_676 ?
O11 H11 0.8400 . ?
O14 H1F 0.84(6) . ?

loop_
_geom_hbond_atom_site_label_D
_geom_hbond_atom_site_label_H
_geom_hbond_atom_site_label_A
_geom_hbond_distance_DH
_geom_hbond_distance_HA
_geom_hbond_distance_DA
_geom_hbond_angle_DHA
_geom_hbond_site_symmetry_A
O4 H4 O13_$1 0.84 1.76 2.583(4) 165.6 2_665
O11 H11 O3_$2 0.84 1.81 2.642(4) 169.7 2_556
O2 H1A O12_$2 0.92(6) 1.68(6) 2.598(4) 173(6) 2_556
O7 H1C O6_$3 0.909(10) 1.769(19) 2.642(5) 160(4) 2_755
O8 H1D O9_$4 0.904(10) 1.728(16) 2.622(4) 169(6) 2_666
O14 H1F O5_$1 0.84(6) 1.79(6) 2.630(5) 176(6) 2_665

loop_
_geom_torsion_atom_site_label_1
_geom_torsion_atom_site_label_2
_geom_torsion_atom_site_label_3
_geom_torsion_atom_site_label_4
_geom_torsion
_geom_torsion_site_symmetry_1
_geom_torsion_site_symmetry_2
_geom_torsion_site_symmetry_3
_geom_torsion_site_symmetry_4
_geom_torsion_publ_flag
C6 C1 C2 C3 -2.7(7) . . . . ?
SI1 C1 C2 C3 177.6(4) . . . . ?
C1 C2 C3 C4 -1.3(7) . . . . ?
C2 C3 C4 C5 4.2(7) . . . . ?
C2 C3 C4 C7 -176.4(4) . . . . ?
C3 C4 C5 C6 -2.9(7) . . . . ?
C7 C4 C5 C6 177.6(4) . . . . ?
C4 C5 C6 C1 -1.2(7) . . . . ?
C2 C1 C6 C5 3.9(7) . . . . ?
SI1 C1 C6 C5 -176.4(4) . . . . ?
C3 C4 C7 O3 178.6(4) . . . . ?
C5 C4 C7 O3 -2.0(7) . . . . ?
C3 C4 C7 O2 -0.8(6) . . . . ?
C5 C4 C7 O2 178.7(4) . . . . ?
C13 C8 C9 C10 0.5(7) . . . . ?
SI1 C8 C9 C10 179.8(4) . . . . ?
C8 C9 C10 C11 0.8(7) . . . . ?
C9 C10 C11 C12 -1.8(7) . . . . ?
C9 C10 C11 C14 -179.2(4) . . . . ?
C10 C11 C12 C13 1.6(7) . . . . ?
C14 C11 C12 C13 179.0(4) . . . . ?
C11 C12 C13 C8 -0.3(8) . . . . ?
C9 C8 C13 C12 -0.7(7) . . . . ?
SI1 C8 C13 C12 180.0(4) . . . . ?
C12 C11 C14 O5 -175.9(4) . . . . ?
C10 C11 C14 O5 1.4(7) . . . . ?
C12 C11 C14 O4 2.3(7) . . . . ?
C10 C11 C14 O4 179.6(5) . . . . ?
C21 C16 C17 C18 -2.8(7) . . . . ?
SI2 C16 C17 C18 172.2(4) . . . . ?
C16 C17 C18 C19 0.3(7) . . . . ?
C17 C18 C19 C20 1.6(7) . . . . ?
C17 C18 C19 C22 -178.4(4) . . . . ?
C18 C19 C20 C21 -1.0(8) . . . . ?
C22 C19 C20 C21 179.0(5) . . . . ?
C17 C16 C21 C20 3.4(7) . . . . ?
SI2 C16 C21 C20 -171.5(4) . . . . ?
C19 C20 C21 C16 -1.5(8) . . . . ?
C20 C19 C22 O6 172.7(5) . . . . ?
C18 C19 C22 O6 -7.3(7) . . . . ?
C20 C19 C22 O7 -8.0(8) . . . . ?
C18 C19 C22 O7 172.1(5) . . . . ?
C28 C23 C24 C25 1.4(7) . . . . ?
SI2 C23 C24 C25 -177.7(4) . . . . ?
C23 C24 C25 C26 -0.8(8) . . . . ?
C24 C25 C26 C27 0.0(7) . . . . ?
C24 C25 C26 C29 -179.6(4) . . . . ?
C25 C26 C27 C28 0.1(7) . . . . ?
C29 C26 C27 C28 179.6(4) . . . . ?
C26 C27 C28 C23 0.6(7) . . . . ?
C24 C23 C28 C27 -1.3(7) . . . . ?
SI2 C23 C28 C27 177.8(3) . . . . ?
C25 C26 C29 O9 -167.2(4) . . . . ?
C27 C26 C29 O9 13.3(6) . . . . ?
C25 C26 C29 O8 12.4(6) . . . . ?
C27 C26 C29 O8 -167.1(4) . . . . ?
C36 C31 C32 C33 -0.9(6) . . . . ?
SI3 C31 C32 C33 -179.9(3) . . . . ?
C31 C32 C33 C34 0.9(6) . . . . ?
C32 C33 C34 C35 -0.4(6) . . . . ?
C32 C33 C34 C37 -176.8(4) . . . . ?
C33 C34 C35 C36 -0.1(6) . . . . ?
C37 C34 C35 C36 176.4(4) . . . . ?
C34 C35 C36 C31 0.1(7) . . . . ?
C32 C31 C36 C35 0.4(6) . . . . ?
SI3 C31 C36 C35 179.5(3) . . . . ?
C33 C34 C37 O12 -173.4(4) . . . . ?
C35 C34 C37 O12 10.3(6) . . . . ?
C33 C34 C37 O11 7.8(6) . . . . ?
C35 C34 C37 O11 -168.6(4) . . . . ?
C43 C38 C39 C40 1.5(7) . . . . ?
SI3 C38 C39 C40 -176.5(4) . . . . ?
C38 C39 C40 C41 -0.9(9) . . . . ?
C39 C40 C41 C42 -0.6(8) . . . . ?
C39 C40 C41 C44 178.2(5) . . . . ?
C40 C41 C42 C43 1.5(7) . . . . ?
C44 C41 C42 C43 -177.4(4) . . . . ?
C41 C42 C43 C38 -0.8(7) . . . . ?
C39 C38 C43 C42 -0.7(7) . . . . ?
SI3 C38 C43 C42 177.5(3) . . . . ?
C40 C41 C44 O13 179.3(5) . . . . ?
C42 C41 C44 O13 -1.8(7) . . . . ?
C40 C41 C44 O14 -2.4(7) . . . . ?
C42 C41 C44 O14 176.4(4) . . . . ?
SI2 O1 SI1 C15 -87.3(4) . . . . ?
SI2 O1 SI1 C1 152.7(3) . . . . ?
SI2 O1 SI1 C8 35.7(4) . . . . ?
C6 C1 SI1 O1 50.5(4) . . . . ?
C2 C1 SI1 O1 -129.9(4) . . . . ?
C6 C1 SI1 C15 -67.8(4) . . . . ?
C2 C1 SI1 C15 111.9(4) . . . . ?
C6 C1 SI1 C8 167.9(4) . . . . ?
C2 C1 SI1 C8 -12.4(4) . . . . ?
C13 C8 SI1 O1 -121.1(4) . . . . ?
C9 C8 SI1 O1 59.6(4) . . . . ?
C13 C8 SI1 C15 -0.7(4) . . . . ?
C9 C8 SI1 C15 -179.9(3) . . . . ?
C13 C8 SI1 C1 122.7(4) . . . . ?
C9 C8 SI1 C1 -56.6(4) . . . . ?
SI1 O1 SI2 C23 170.9(3) . . . . ?
SI1 O1 SI2 C16 -72.4(4) . . . . ?
SI1 O1 SI2 C30 50.4(4) . . . . ?
C24 C23 SI2 O1 -4.3(4) . . . . ?
C28 C23 SI2 O1 176.7(3) . . . . ?
C24 C23 SI2 C16 -119.7(4) . . . . ?
C28 C23 SI2 C16 61.3(4) . . . . ?
C24 C23 SI2 C30 116.5(4) . . . . ?
C28 C23 SI2 C30 -62.5(4) . . . . ?
C17 C16 SI2 O1 -67.5(4) . . . . ?
C21 C16 SI2 O1 107.2(4) . . . . ?
C17 C16 SI2 C23 45.4(4) . . . . ?
C21 C16 SI2 C23 -139.9(4) . . . . ?
C17 C16 SI2 C30 169.2(4) . . . . ?
C21 C16 SI2 C30 -16.1(5) . . . . ?
C39 C38 SI3 O10 -140.2(4) . . . . ?
C43 C38 SI3 O10 41.8(4) . . . . ?
C39 C38 SI3 C45 -18.3(5) . . . . ?
C43 C38 SI3 C45 163.7(3) . . . . ?
C39 C38 SI3 C31 104.0(4) . . . . ?
C43 C38 SI3 C31 -74.0(4) . . . . ?
C32 C31 SI3 O10 -141.2(3) . . . . ?
C36 C31 SI3 O10 39.8(3) . . . . ?
C32 C31 SI3 C45 99.9(4) . . . . ?
C36 C31 SI3 C45 -79.1(4) . . . . ?
C32 C31 SI3 C38 -24.3(4) . . . . ?
C36 C31 SI3 C38 156.7(3) . . . . ?
